data_2226558
loop_
_publ_author_name
'Helliwell, Madeleine'
'Aghazadeh, Masomeh'
'Baradarani, Mehdi M.'
'Joule, John A.'

_publ_section_title
;
 1-[(<i>E</i>)-4-(5-Bromo-1<i>H</i>-indol-3-yl)-1-methyl-2,5,6,7-tetrahydro-1<i>H</i>-azepin-2-ylidene]propan-2-one
;
_journal_coeditor_code JJ2030
_journal_issue 7
_journal_name_full 'Acta Crystallographica Section E'
_journal_page_first o1532
_journal_paper_doi 10.1107/S1600536810019975
_journal_volume 66
_journal_year 2010
_chemical_formula_iupac 'C18 H19 Br N2 O'
_chemical_formula_moiety 'C18 H19 Br N2 O'
_chemical_formula_sum 'C18 H19 Br N2 O'
_chemical_formula_weight 359.26
_chemical_melting_point_gt 459
_chemical_melting_point_lt 461
_chemical_name_systematic
;
1-[(<i>E</i>)-4-(5-Bromo-1<i>H</i>-indol-3-yl)-1-methyl-2,5,6,7-tetrahydro-
1<i>H</i>-azepin-2-ylidene]propan-2-one
;
_space_group_IT_number 14
_symmetry_cell_setting monoclinic
_symmetry_space_group_name_Hall '-P 2yn'
_symmetry_space_group_name_H-M 'P 1 21/n 1'
_atom_sites_solution_hydrogens geom
_atom_sites_solution_primary direct
_atom_sites_solution_secondary difmap
_cell_angle_alpha 90.00
_cell_angle_beta 90.267(2)
_cell_angle_gamma 90.00
_cell_formula_units_Z 4
_cell_length_a 14.496(2)
_cell_length_b 6.6677(10)
_cell_length_c 16.372(3)
_cell_measurement_reflns_used 915
_cell_measurement_temperature 100(2)
_cell_measurement_theta_max 26.42
_cell_measurement_theta_min 2.81
_cell_volume 1582.4(4)
_computing_cell_refinement 'SAINT (Bruker, 2002)'
_computing_data_collection 'SMART (Bruker, 2001)'
_computing_data_reduction 'SAINT (Bruker, 2002)'
_computing_molecular_graphics 'SHELXTL (Sheldrick, 2008) and PLATON (Spek, 2009)'
_computing_publication_material 'SHELXTL (Sheldrick, 2008) and PLATON (Spek, 2009)'
_computing_structure_refinement 'SHELXL97 (Sheldrick, 2008)'
_computing_structure_solution 'SHELXS97 (Sheldrick, 2008)'
_diffrn_ambient_temperature 100(2)
_diffrn_detector_area_resol_mean 8.33
_diffrn_measured_fraction_theta_full 0.994
_diffrn_measured_fraction_theta_max 0.994
_diffrn_measurement_device_type 'Bruker APEX CCD area-detector'
_diffrn_measurement_method '\f and \w scans'
_diffrn_radiation_monochromator graphite
_diffrn_radiation_source 'fine-focus sealed tube'
_diffrn_radiation_type 'Mo K\a'
_diffrn_radiation_wavelength 0.71073
_diffrn_reflns_av_R_equivalents 0.0230
_diffrn_reflns_av_sigmaI/netI 0.0212
_diffrn_reflns_limit_h_max 18
_diffrn_reflns_limit_h_min -17
_diffrn_reflns_limit_k_max 8
_diffrn_reflns_limit_k_min -8
_diffrn_reflns_limit_l_max 20
_diffrn_reflns_limit_l_min -20
_diffrn_reflns_number 12098
_diffrn_reflns_theta_full 26.44
_diffrn_reflns_theta_max 26.44
_diffrn_reflns_theta_min 1.87
_exptl_absorpt_coefficient_mu 2.601
_exptl_absorpt_correction_T_max 1.000
_exptl_absorpt_correction_T_min 0.829
_exptl_absorpt_correction_type multi-scan
_exptl_absorpt_process_details '(<i>SADABS</i>; Sheldrick, 1996)'
_exptl_crystal_colour yellow
_exptl_crystal_density_diffrn 1.508
_exptl_crystal_density_method 'not measured'
_exptl_crystal_description block
_exptl_crystal_F_000 736
_exptl_crystal_size_max 0.30
_exptl_crystal_size_mid 0.20
_exptl_crystal_size_min 0.20
_refine_diff_density_max 0.393
_refine_diff_density_min -0.231
_refine_ls_extinction_method none
_refine_ls_goodness_of_fit_ref 1.251
_refine_ls_hydrogen_treatment mixed
_refine_ls_matrix_type full
_refine_ls_number_parameters 205
_refine_ls_number_reflns 3239
_refine_ls_number_restraints 0
_refine_ls_restrained_S_all 1.251
_refine_ls_R_factor_all 0.0291
_refine_ls_R_factor_gt 0.0265
_refine_ls_shift/su_max 0.031
_refine_ls_shift/su_mean 0.005
_refine_ls_structure_factor_coef Fsqd
_refine_ls_weighting_details 'calc w=1/[\s^2^(Fo^2^)+(0.0342P)^2^+0.3299P] where P=(Fo^2^+2Fc^2^)/3'
_refine_ls_weighting_scheme calc
_refine_ls_wR_factor_gt 0.0677
_refine_ls_wR_factor_ref 0.0688
_reflns_number_gt 3021
_reflns_number_total 3239
_reflns_threshold_expression I>2sigma(I)
_cod_data_source_file jj2030.cif
_cod_data_source_block I
_cod_original_sg_symbol_H-M 'P 21/n'
_cod_database_code 2226558
_cod_database_fobs_code 2226558

loop_
_symmetry_equiv_pos_as_xyz
'x, y, z'
'-x+1/2, y+1/2, -z+1/2'
'-x, -y, -z'
'x-1/2, -y-1/2, z-1/2'

loop_
_atom_site_type_symbol
_atom_site_label
_atom_site_fract_x
_atom_site_fract_y
_atom_site_fract_z
_atom_site_U_iso_or_equiv
_atom_site_adp_type
_atom_site_calc_flag
_atom_site_refinement_flags
_atom_site_occupancy
_atom_site_disorder_assembly
_atom_site_disorder_group
Br Br1 0.545967(12) 1.20143(3) 0.175612(11) 0.01975(8) Uani d . 1 . .
O O1 0.13649(9) 0.9119(2) 0.03015(7) 0.0188(3) Uani d . 1 . .
N N1 0.35260(10) 0.4764(2) 0.30389(9) 0.0153(3) Uani d . 1 . .
N N2 0.29940(10) 0.4751(2) -0.09752(9) 0.0140(3) Uani d . 1 . .
C C1 0.30698(11) 0.4879(3) 0.08357(10) 0.0130(3) Uani d . 1 . .
C C2 0.28922(11) 0.6432(3) 0.03283(10) 0.0135(3) Uani d . 1 . .
H H2 0.2962 0.7749 0.0542 0.016 Uiso calc R 1 . .
C C3 0.26004(11) 0.6240(3) -0.05267(10) 0.0131(3) Uani d . 1 . .
C C4 0.38380(12) 0.3749(3) -0.06878(10) 0.0161(4) Uani d . 1 . .
H H4A 0.4246 0.4753 -0.0425 0.019 Uiso calc R 1 . .
H H4B 0.4169 0.3188 -0.1163 0.019 Uiso calc R 1 . .
C C5 0.36434(14) 0.2070(3) -0.00819(11) 0.0179(4) Uani d . 1 . .
H H5A 0.4223 0.1688 0.0200 0.021 Uiso calc R 1 . .
H H5B 0.3410 0.0879 -0.0379 0.021 Uiso calc R 1 . .
C C6 0.29263(13) 0.2741(3) 0.05526(11) 0.0165(4) Uani d . 1 . .
H H6A 0.2301 0.2616 0.0311 0.020 Uiso calc R 1 . .
H H6B 0.2960 0.1836 0.1031 0.020 Uiso calc R 1 . .
C C7 0.33667(11) 0.5212(3) 0.16813(10) 0.0122(3) Uani d . 1 . .
C C8 0.38650(11) 0.6899(2) 0.20169(10) 0.0118(3) Uani d . 1 . .
C C9 0.43010(11) 0.8588(3) 0.16825(10) 0.0135(3) Uani d . 1 . .
H H9 0.4274 0.8853 0.1113 0.016 Uiso calc R 1 . .
C C10 0.47689(12) 0.9849(3) 0.22064(11) 0.0151(3) Uani d . 1 . .
C C11 0.47997(12) 0.9571(3) 0.30543(11) 0.0180(4) Uani d . 1 . .
H H11 0.5106 1.0521 0.3393 0.022 Uiso calc R 1 . .
C C12 0.43834(13) 0.7910(3) 0.33961(11) 0.0170(4) Uani d . 1 . .
H H12 0.4396 0.7689 0.3969 0.020 Uiso calc R 1 . .
C C13 0.39445(11) 0.6568(3) 0.28686(10) 0.0138(3) Uani d . 1 . .
C C14 0.31950(11) 0.3958(3) 0.23342(10) 0.0146(3) Uani d . 1 . .
H H14 0.2887 0.2703 0.2296 0.017 Uiso calc R 1 . .
C C15 0.19750(12) 0.7566(3) -0.08831(10) 0.0147(3) Uani d . 1 . .
H H15 0.1897 0.7498 -0.1459 0.018 Uiso calc R 1 . .
C C16 0.14431(11) 0.9017(3) -0.04539(10) 0.0143(3) Uani d . 1 . .
C C17 0.09459(12) 1.0600(3) -0.09551(11) 0.0181(4) Uani d . 1 . .
H H17A 0.0310 1.0732 -0.0762 0.027 Uiso calc R 1 . .
H H17B 0.0941 1.0201 -0.1531 0.027 Uiso calc R 1 . .
H H17C 0.1265 1.1887 -0.0896 0.027 Uiso calc R 1 . .
C C18 0.26809(13) 0.4286(3) -0.18007(10) 0.0183(4) Uani d . 1 . .
H H18A 0.2007 0.4375 -0.1826 0.027 Uiso calc R 1 . .
H H18B 0.2875 0.2925 -0.1946 0.027 Uiso calc R 1 . .
H H18C 0.2950 0.5246 -0.2185 0.027 Uiso calc R 1 . .
H H1N 0.3516(15) 0.431(3) 0.3474(14) 0.023(6) Uiso d . 1 . .

loop_
_atom_site_aniso_label
_atom_site_aniso_U_11
_atom_site_aniso_U_22
_atom_site_aniso_U_33
_atom_site_aniso_U_12
_atom_site_aniso_U_13
_atom_site_aniso_U_23
Br1 0.02014(12) 0.01765(12) 0.02146(12) -0.00671(7) -0.00231(8) 0.00178(7)
O1 0.0215(6) 0.0241(7) 0.0106(6) 0.0039(5) -0.0001(5) -0.0015(5)
N1 0.0172(7) 0.0186(8) 0.0102(7) -0.0021(6) -0.0003(6) 0.0039(6)
N2 0.0162(7) 0.0159(7) 0.0099(7) 0.0025(6) -0.0014(5) -0.0004(6)
C1 0.0106(8) 0.0158(8) 0.0125(8) -0.0015(6) 0.0008(6) -0.0009(7)
C2 0.0116(8) 0.0157(8) 0.0132(8) -0.0010(6) -0.0004(6) -0.0017(7)
C3 0.0131(8) 0.0146(8) 0.0116(8) -0.0038(7) 0.0006(6) 0.0005(7)
C4 0.0178(9) 0.0164(9) 0.0140(8) 0.0028(7) 0.0012(7) 0.0013(7)
C5 0.0249(10) 0.0130(9) 0.0158(9) 0.0016(7) -0.0007(8) -0.0005(7)
C6 0.0218(9) 0.0151(9) 0.0126(8) -0.0036(7) -0.0010(7) 0.0013(7)
C7 0.0097(8) 0.0147(8) 0.0122(8) 0.0019(6) 0.0000(6) 0.0001(6)
C8 0.0099(8) 0.0143(8) 0.0112(8) 0.0029(6) 0.0002(6) -0.0004(6)
C9 0.0124(8) 0.0160(8) 0.0121(8) 0.0016(7) 0.0000(6) 0.0000(7)
C10 0.0127(8) 0.0140(8) 0.0186(9) -0.0002(6) -0.0002(7) 0.0012(7)
C11 0.0180(9) 0.0200(9) 0.0160(9) -0.0019(7) -0.0037(7) -0.0040(7)
C12 0.0170(9) 0.0217(10) 0.0124(8) 0.0018(7) -0.0017(7) -0.0007(7)
C13 0.0109(8) 0.0174(8) 0.0129(8) 0.0011(7) -0.0002(6) 0.0011(7)
C14 0.0133(8) 0.0160(9) 0.0144(8) -0.0002(7) -0.0009(6) 0.0006(7)
C15 0.0159(9) 0.0191(8) 0.0092(8) -0.0011(7) -0.0023(7) 0.0006(7)
C16 0.0123(8) 0.0161(9) 0.0145(8) -0.0028(7) -0.0015(6) -0.0001(7)
C17 0.0184(9) 0.0200(9) 0.0158(9) 0.0028(7) -0.0012(7) 0.0018(7)
C18 0.0230(9) 0.0185(9) 0.0134(8) -0.0002(7) -0.0013(7) -0.0038(7)

loop_
_atom_type_symbol
_atom_type_description
_atom_type_scat_dispersion_real
_atom_type_scat_dispersion_imag
_atom_type_scat_source
C C 0.0033 0.0016 'International Tables Vol C Tables 4.2.6.8 and 6.1.1.4'
H H 0.0000 0.0000 'International Tables Vol C Tables 4.2.6.8 and 6.1.1.4'
N N 0.0061 0.0033 'International Tables Vol C Tables 4.2.6.8 and 6.1.1.4'
O O 0.0106 0.0060 'International Tables Vol C Tables 4.2.6.8 and 6.1.1.4'
Br Br -0.2901 2.4595 'International Tables Vol C Tables 4.2.6.8 and 6.1.1.4'

loop_
_geom_angle_atom_site_label_1
_geom_angle_atom_site_label_2
_geom_angle_atom_site_label_3
_geom_angle_site_symmetry_1
_geom_angle_site_symmetry_3
_geom_angle
_geom_angle_publ_flag
C14 N1 C13 . . 109.16(15) ?
C14 N1 H1N . . 128.0(17) ?
C13 N1 H1N . . 122.8(17) ?
C3 N2 C18 . . 121.71(14) ?
C3 N2 C4 . . 120.60(14) ?
C18 N2 C4 . . 117.12(14) ?
C2 C1 C7 . . 121.26(15) ?
C2 C1 C6 . . 120.54(15) ?
C7 C1 C6 . . 118.15(15) ?
C1 C2 C3 . . 124.97(16) ?
C1 C2 H2 . . 117.5 ?
C3 C2 H2 . . 117.5 ?
N2 C3 C15 . . 120.71(15) ?
N2 C3 C2 . . 117.31(15) ?
C15 C3 C2 . . 121.94(15) ?
N2 C4 C5 . . 112.73(15) ?
N2 C4 H4A . . 109.0 ?
C5 C4 H4A . . 109.0 ?
N2 C4 H4B . . 109.0 ?
C5 C4 H4B . . 109.0 ?
H4A C4 H4B . . 107.8 ?
C4 C5 C6 . . 110.69(14) ?
C4 C5 H5A . . 109.5 ?
C6 C5 H5A . . 109.5 ?
C4 C5 H5B . . 109.5 ?
C6 C5 H5B . . 109.5 ?
H5A C5 H5B . . 108.1 ?
C1 C6 C5 . . 112.85(15) ?
C1 C6 H6A . . 109.0 ?
C5 C6 H6A . . 109.0 ?
C1 C6 H6B . . 109.0 ?
C5 C6 H6B . . 109.0 ?
H6A C6 H6B . . 107.8 ?
C14 C7 C8 . . 105.58(15) ?
C14 C7 C1 . . 125.92(16) ?
C8 C7 C1 . . 128.47(15) ?
C9 C8 C13 . . 118.31(15) ?
C9 C8 C7 . . 134.56(16) ?
C13 C8 C7 . . 106.97(15) ?
C10 C9 C8 . . 117.91(15) ?
C10 C9 H9 . . 121.0 ?
C8 C9 H9 . . 121.0 ?
C9 C10 C11 . . 123.34(16) ?
C9 C10 Br1 . . 118.64(13) ?
C11 C10 Br1 . . 117.95(13) ?
C12 C11 C10 . . 119.71(16) ?
C12 C11 H11 . . 120.1 ?
C10 C11 H11 . . 120.1 ?
C11 C12 C13 . . 117.54(17) ?
C11 C12 H12 . . 121.2 ?
C13 C12 H12 . . 121.2 ?
N1 C13 C12 . . 129.44(16) ?
N1 C13 C8 . . 107.56(15) ?
C12 C13 C8 . . 123.00(16) ?
N1 C14 C7 . . 110.71(16) ?
N1 C14 H14 . . 124.6 ?
C7 C14 H14 . . 124.6 ?
C3 C15 C16 . . 125.26(16) ?
C3 C15 H15 . . 117.4 ?
C16 C15 H15 . . 117.4 ?
O1 C16 C15 . . 125.42(16) ?
O1 C16 C17 . . 117.02(15) ?
C15 C16 C17 . . 117.55(15) ?
C16 C17 H17A . . 109.5 ?
C16 C17 H17B . . 109.5 ?
H17A C17 H17B . . 109.5 ?
C16 C17 H17C . . 109.5 ?
H17A C17 H17C . . 109.5 ?
H17B C17 H17C . . 109.5 ?
N2 C18 H18A . . 109.5 ?
N2 C18 H18B . . 109.5 ?
H18A C18 H18B . . 109.5 ?
N2 C18 H18C . . 109.5 ?
H18A C18 H18C . . 109.5 ?
H18B C18 H18C . . 109.5 ?

loop_
_geom_bond_atom_site_label_1
_geom_bond_atom_site_label_2
_geom_bond_site_symmetry_2
_geom_bond_distance
_geom_bond_publ_flag
Br1 C10 . 1.9073(17) ?
O1 C16 . 1.244(2) ?
N1 C14 . 1.358(2) ?
N1 C13 . 1.376(2) ?
N1 H1N . 0.78(2) ?
N2 C3 . 1.362(2) ?
N2 C18 . 1.457(2) ?
N2 C4 . 1.469(2) ?
C1 C2 . 1.352(2) ?
C1 C7 . 1.465(2) ?
C1 C6 . 1.513(2) ?
C2 C3 . 1.466(2) ?
C2 H2 . 0.9500 ?
C3 C15 . 1.393(2) ?
C4 C5 . 1.523(2) ?
C4 H4A . 0.9900 ?
C4 H4B . 0.9900 ?
C5 C6 . 1.540(3) ?
C5 H5A . 0.9900 ?
C5 H5B . 0.9900 ?
C6 H6A . 0.9900 ?
C6 H6B . 0.9900 ?
C7 C14 . 1.381(2) ?
C7 C8 . 1.444(2) ?
C8 C9 . 1.404(2) ?
C8 C13 . 1.416(2) ?
C9 C10 . 1.377(2) ?
C9 H9 . 0.9500 ?
C10 C11 . 1.401(2) ?
C11 C12 . 1.381(3) ?
C11 H11 . 0.9500 ?
C12 C13 . 1.395(2) ?
C12 H12 . 0.9500 ?
C14 H14 . 0.9500 ?
C15 C16 . 1.424(2) ?
C15 H15 . 0.9500 ?
C16 C17 . 1.517(2) ?
C17 H17A . 0.9800 ?
C17 H17B . 0.9800 ?
C17 H17C . 0.9800 ?
C18 H18A . 0.9800 ?
C18 H18B . 0.9800 ?
C18 H18C . 0.9800 ?

loop_
_geom_hbond_atom_site_label_D
_geom_hbond_atom_site_label_H
_geom_hbond_atom_site_label_A
_geom_hbond_site_symmetry_A
_geom_hbond_distance_DH
_geom_hbond_distance_HA
_geom_hbond_distance_DA
_geom_hbond_angle_DHA
N1 H1N O1 2_545 0.78(2) 2.02(2) 2.7549(19) 159(2)

loop_
_geom_torsion_atom_site_label_1
_geom_torsion_atom_site_label_2
_geom_torsion_atom_site_label_3
_geom_torsion_atom_site_label_4
_geom_torsion_site_symmetry_1
_geom_torsion_site_symmetry_2
_geom_torsion_site_symmetry_3
_geom_torsion_site_symmetry_4
_geom_torsion
_geom_torsion_publ_flag
C7 C1 C2 C3 . . . . 179.45(15) ?
C6 C1 C2 C3 . . . . -3.2(3) ?
C18 N2 C3 C15 . . . . -9.5(2) ?
C4 N2 C3 C15 . . . . 161.62(16) ?
C18 N2 C3 C2 . . . . 173.07(15) ?
C4 N2 C3 C2 . . . . -15.8(2) ?
C1 C2 C3 N2 . . . . -38.6(2) ?
C1 C2 C3 C15 . . . . 144.00(18) ?
C3 N2 C4 C5 . . . . 83.4(2) ?
C18 N2 C4 C5 . . . . -105.10(17) ?
N2 C4 C5 C6 . . . . -44.4(2) ?
C2 C1 C6 C5 . . . . 70.7(2) ?
C7 C1 C6 C5 . . . . -111.84(17) ?
C4 C5 C6 C1 . . . . -40.5(2) ?
C2 C1 C7 C14 . . . . 150.24(18) ?
C6 C1 C7 C14 . . . . -27.2(2) ?
C2 C1 C7 C8 . . . . -27.8(3) ?
C6 C1 C7 C8 . . . . 154.82(17) ?
C14 C7 C8 C9 . . . . 173.91(19) ?
C1 C7 C8 C9 . . . . -7.8(3) ?
C14 C7 C8 C13 . . . . -1.33(18) ?
C1 C7 C8 C13 . . . . 176.99(16) ?
C13 C8 C9 C10 . . . . -1.1(2) ?
C7 C8 C9 C10 . . . . -175.93(18) ?
C8 C9 C10 C11 . . . . -2.6(3) ?
C8 C9 C10 Br1 . . . . 174.36(12) ?
C9 C10 C11 C12 . . . . 3.2(3) ?
Br1 C10 C11 C12 . . . . -173.73(14) ?
C10 C11 C12 C13 . . . . 0.0(3) ?
C14 N1 C13 C12 . . . . -179.52(18) ?
C14 N1 C13 C8 . . . . 0.26(19) ?
C11 C12 C13 N1 . . . . 176.04(18) ?
C11 C12 C13 C8 . . . . -3.7(3) ?
C9 C8 C13 N1 . . . . -175.47(15) ?
C7 C8 C13 N1 . . . . 0.68(19) ?
C9 C8 C13 C12 . . . . 4.3(3) ?
C7 C8 C13 C12 . . . . -179.53(16) ?
C13 N1 C14 C7 . . . . -1.2(2) ?
C8 C7 C14 N1 . . . . 1.53(19) ?
C1 C7 C14 N1 . . . . -176.84(15) ?
N2 C3 C15 C16 . . . . 172.13(16) ?
C2 C3 C15 C16 . . . . -10.5(3) ?
C3 C15 C16 O1 . . . . -10.6(3) ?
C3 C15 C16 C17 . . . . 168.01(16) ?

loop_
_cod_related_entry_id
_cod_related_entry_database
_cod_related_entry_code
1 ChemSpider 24745189
